data_7006529
loop_
_publ_author_name
'Tamm, Matthias'
'Randoll, S\"oren'
'Herdtweck, Eberhardt'
'Kleigrewe, Nina'
'Kehr, Gerald'
'Erker, Gerhard'
'Rieger, Bernhard'

_publ_section_title
;
 Imidazolin-2-iminato titanium complexes: synthesis, structure and use
 in ethylene polymerization catalysis.
;
_journal_issue 3
_journal_name_full 'Dalton transactions (Cambridge, England : 2003)'
_journal_page_first 459
_journal_page_last 467
_journal_paper_doi 10.1039/b511752f
_journal_year 2006
_chemical_formula_moiety 'C18 H31 N3 Ti'
_chemical_formula_sum 'C18 H31 N3 Ti'
_chemical_formula_weight 337.33
_chemical_name_systematic
;
?
;
_space_group_IT_number 14
_symmetry_cell_setting monoclinic
_symmetry_space_group_name_Hall '-P 2yn'
_symmetry_space_group_name_H-M 'P 1 21/n 1'
_atom_sites_solution_hydrogens difmap
_atom_sites_solution_primary direct
_atom_sites_solution_secondary difmap
_cell_angle_alpha 90
_cell_angle_beta 90.3793(5)
_cell_angle_gamma 90
_cell_formula_units_Z 4
_cell_length_a 11.0252(1)
_cell_length_b 10.1497(1)
_cell_length_c 16.7456(2)
_cell_measurement_reflns_used 3647
_cell_measurement_temperature 123(1)
_cell_measurement_theta_max 25.39
_cell_measurement_theta_min 2.20
_cell_volume 1873.83(3)
_computing_cell_refinement 'DENZO (Nonius, 2001b)'
_computing_data_collection 'Kappa-CCD Control Software (Nonius, 2001a)'
_computing_data_reduction 'DENZO (Nonius, 2001b)'
_computing_molecular_graphics 'PLATON (Spek, 2001)'
_computing_publication_material 'PLATON (Spek, 2001)'
_computing_structure_refinement 'SHELXL97 (Sheldrick, 1998)'
_computing_structure_solution 'SIR92 (Altomare, 1994)'
_diffrn_ambient_temperature 123(1)
_diffrn_detector ' CCD plate '
_diffrn_detector_area_resol_mean 18
_diffrn_measured_fraction_theta_full 0.998
_diffrn_measured_fraction_theta_max 0.998
_diffrn_measurement_device ' \k-geometry diffractometer '
_diffrn_measurement_device_type ' Nonius \k-CCD diffractometer'
_diffrn_measurement_method ' phi- and omega-rotation '
_diffrn_radiation_monochromator graphite
_diffrn_radiation_source 'NONIUS FR 591 rotating anode'
_diffrn_radiation_type 'Mo K\a'
_diffrn_radiation_wavelength 0.71073
_diffrn_reflns_av_R_equivalents 0.042
_diffrn_reflns_av_sigmaI/netI 0.0189
_diffrn_reflns_limit_h_max 13
_diffrn_reflns_limit_h_min -13
_diffrn_reflns_limit_k_max 12
_diffrn_reflns_limit_k_min -12
_diffrn_reflns_limit_l_max 20
_diffrn_reflns_limit_l_min -20
_diffrn_reflns_number 43438
_diffrn_reflns_theta_full 25.39
_diffrn_reflns_theta_max 25.39
_diffrn_reflns_theta_min 2.20
_diffrn_standards_decay_% 0
_exptl_absorpt_coefficient_mu 0.458
_exptl_absorpt_correction_T_max 0.878
_exptl_absorpt_correction_T_min 0.794
_exptl_absorpt_correction_type multi-scan
_exptl_absorpt_process_details '(applied during the scaling procedure; Nonius, 2001b)'
_exptl_crystal_colour orange
_exptl_crystal_density_diffrn 1.196
_exptl_crystal_density_meas ?
_exptl_crystal_density_method none
_exptl_crystal_description fragment
_exptl_crystal_F_000 728
_exptl_crystal_size_max 0.46
_exptl_crystal_size_mid 0.36
_exptl_crystal_size_min 0.28
_refine_diff_density_max 0.243
_refine_diff_density_min -0.312
_refine_diff_density_rms 0.044
_refine_ls_extinction_method none
_refine_ls_goodness_of_fit_ref 1.024
_refine_ls_hydrogen_treatment refall
_refine_ls_matrix_type full
_refine_ls_number_parameters 323
_refine_ls_number_reflns 3434
_refine_ls_number_restraints 0
_refine_ls_restrained_S_all 1.024
_refine_ls_R_factor_all 0.0381
_refine_ls_R_factor_gt 0.0311
_refine_ls_shift/su_max 0.001
_refine_ls_shift/su_mean 0.000
_refine_ls_structure_factor_coef Fsqd
_refine_ls_weighting_details 'w=1/[\s^2^(Fo^2^)+(Fo^2^)+(0.0371P)^2^+1.2374P] where P=(Fo^2^+2Fc^2^)/3'
_refine_ls_weighting_scheme sigma
_refine_ls_wR_factor_gt 0.0760
_refine_ls_wR_factor_ref 0.0796
_reflns_number_gt 3034
_reflns_number_total 3434
_reflns_threshold_expression I>2\s(I)
_cod_data_source_file b511752f.txt
_cod_data_source_block RANI-4414-123
_cod_depositor_comments
;
The following automatic conversions were performed:
'_symmetry_cell_setting' value 'Monoclinic' changed to 'monoclinic'
according to '/home/saulius/struct/CIF-dictionaries/cif_core.dic'
dictionary named 'cif_core.dic' version 2.4.1 from 2010-06-29.

Automatic conversion script
Id: cif_fix_enum 1527 2010-12-29 10:47:43Z saulius 

The following automatic conversions were performed:

'_exptl_crystal_density_meas' value 'none' was changed to '?' - the
value is perceived as not measured.

Automatic conversion script
Id: cif_fix_values 3008 2015-01-20 13:52:24Z robertas 
;
_cod_original_sg_symbol_H-M 'P 21/n'
_cod_database_code 7006529

loop_
_symmetry_equiv_pos_as_xyz
x,y,z
1/2-x,1/2+y,1/2-z
-x,-y,-z
1/2+x,1/2-y,1/2+z

loop_
_atom_site_aniso_label
_atom_site_aniso_U_11
_atom_site_aniso_U_22
_atom_site_aniso_U_33
_atom_site_aniso_U_23
_atom_site_aniso_U_13
_atom_site_aniso_U_12
Ti 0.0184(2) 0.0199(2) 0.0164(2) 0.0027(1) 0.0016(1) -0.0026(1)
N1 0.0180(7) 0.0187(7) 0.0177(7) -0.0007(5) 0.0003(5) -0.0022(5)
N2 0.0174(7) 0.0213(7) 0.0147(6) 0.0007(5) 0.0010(5) -0.0004(5)
N3 0.0206(7) 0.0193(7) 0.0183(7) 0.0016(5) 0.0020(5) -0.0040(5)
C1 0.0150(7) 0.0192(8) 0.0163(7) -0.0005(6) 0.0019(6) 0.0015(6)
C2 0.0235(9) 0.0315(9) 0.0182(8) 0.0076(7) 0.0049(7) -0.0022(7)
C3 0.0252(9) 0.0273(9) 0.0237(9) 0.0077(7) 0.0044(7) -0.0060(8)
C4 0.0187(8) 0.0222(8) 0.0183(8) -0.0030(6) -0.0009(6) 0.0015(6)
C5 0.0281(10) 0.0335(11) 0.0180(9) -0.0023(8) -0.0015(7) 0.0028(8)
C6 0.0183(8) 0.0296(10) 0.0239(9) -0.0018(8) -0.0019(7) -0.0013(7)
C7 0.0289(10) 0.0273(10) 0.0269(10) -0.0032(8) -0.0036(8) 0.0077(8)
C8 0.0221(8) 0.0189(8) 0.0217(8) -0.0032(6) -0.0001(6) -0.0047(6)
C9 0.0294(10) 0.0224(9) 0.0338(10) -0.0013(8) 0.0028(8) -0.0058(8)
C10 0.0286(10) 0.0280(10) 0.0336(10) -0.0087(9) 0.0080(8) -0.0042(8)
C11 0.0243(9) 0.0244(10) 0.0313(10) 0.0002(8) -0.0062(8) -0.0072(7)
C12 0.0362(11) 0.0222(9) 0.0260(10) 0.0063(8) 0.0042(9) -0.0046(8)
C13 0.0304(11) 0.0339(11) 0.0183(9) 0.0098(9) -0.0010(8) -0.0087(9)
C14 0.0296(10) 0.0365(11) 0.0381(11) 0.0021(9) 0.0141(8) -0.0099(8)
C15 0.0311(10) 0.0430(12) 0.0243(9) -0.0002(8) 0.0105(8) -0.0031(8)
C16 0.0441(12) 0.0336(12) 0.0511(14) 0.0005(10) 0.0278(11) 0.0034(10)
C17 0.0313(11) 0.0809(19) 0.0540(15) 0.0385(14) 0.0221(11) 0.0288(12)
C18 0.0177(10) 0.098(2) 0.0339(12) -0.0067(13) 0.0022(8) -0.0089(11)

loop_
_atom_site_label
_atom_site_type_symbol
_atom_site_thermal_displace_type
_atom_site_fract_x
_atom_site_fract_y
_atom_site_fract_z
_atom_site_occupancy
_atom_site_U_iso_or_equiv
_atom_site_calc_flag
_atom_site_refinement_flags
Ti Ti Uani 0.42704(3) 0.17524(3) 0.36094(2) 1.000 0.0182(1) . .
N1 N Uani 0.48217(12) 0.27405(13) 0.27925(8) 1.000 0.0181(4) . .
N2 N Uani 0.49703(11) 0.32847(13) 0.13896(7) 1.000 0.0178(4) . .
N3 N Uani 0.57916(12) 0.46741(13) 0.22511(8) 1.000 0.0194(4) . .
C1 C Uani 0.51490(14) 0.35025(15) 0.22006(9) 1.000 0.0168(4) . .
C2 C Uani 0.55467(15) 0.42749(18) 0.09660(10) 1.000 0.0244(5) . .
C3 C Uani 0.60397(16) 0.51184(18) 0.14852(10) 1.000 0.0254(5) . .
C4 C Uani 0.43283(14) 0.21329(16) 0.10225(9) 1.000 0.0197(5) . .
C5 C Uani 0.42204(17) 0.2358(2) 0.01208(10) 1.000 0.0265(6) . .
C6 C Uani 0.30601(15) 0.20145(19) 0.13685(11) 1.000 0.0239(5) . .
C7 C Uani 0.50808(17) 0.08991(18) 0.11784(11) 1.000 0.0277(6) . .
C8 C Uani 0.61794(14) 0.53468(16) 0.30049(10) 1.000 0.0209(5) . .
C9 C Uani 0.68365(18) 0.66310(18) 0.27985(12) 1.000 0.0285(6) . .
C10 C Uani 0.50487(17) 0.5681(2) 0.34863(12) 1.000 0.0300(6) . .
C11 C Uani 0.70345(17) 0.44377(18) 0.34594(11) 1.000 0.0267(6) . .
C12 C Uani 0.4573(2) -0.02464(18) 0.32134(13) 1.000 0.0281(6) . .
C13 C Uani 0.57229(19) 0.1777(2) 0.44819(12) 1.000 0.0275(6) . .
C14 C Uani 0.25415(17) 0.0871(2) 0.43226(12) 1.000 0.0347(6) . .
C15 C Uani 0.30097(17) 0.1878(2) 0.47900(11) 1.000 0.0328(6) . .
C16 C Uani 0.2894(2) 0.3062(2) 0.43730(14) 1.000 0.0428(7) . .
C17 C Uani 0.2330(2) 0.2784(3) 0.36459(15) 1.000 0.0553(9) . .
C18 C Uani 0.21212(18) 0.1429(3) 0.36083(13) 1.000 0.0499(8) . .
H21 H Uiso 0.5572(17) 0.4300(19) 0.0405(12) 1.000 0.029(5) . .
H31 H Uiso 0.6473(17) 0.5886(19) 0.1386(10) 1.000 0.024(5) . .
H51 H Uiso 0.3789(19) 0.161(2) -0.0105(12) 1.000 0.034(5) . .
H52 H Uiso 0.3759(19) 0.316(2) 0.0000(12) 1.000 0.033(5) . .
H53 H Uiso 0.4997(19) 0.2398(19) -0.0130(11) 1.000 0.030(5) . .
H61 H Uiso 0.3084(19) 0.1821(19) 0.1920(13) 1.000 0.035(5) . .
H62 H Uiso 0.2662(19) 0.133(2) 0.1109(12) 1.000 0.035(5) . .
H63 H Uiso 0.261(2) 0.278(2) 0.1298(13) 1.000 0.041(6) . .
H71 H Uiso 0.5202(18) 0.0760(19) 0.1723(13) 1.000 0.033(5) . .
H72 H Uiso 0.587(2) 0.096(2) 0.0919(12) 1.000 0.040(6) . .
H73 H Uiso 0.4624(18) 0.013(2) 0.0955(12) 1.000 0.035(5) . .
H91 H Uiso 0.7538(19) 0.6468(18) 0.2505(12) 1.000 0.025(5) . .
H92 H Uiso 0.6297(19) 0.722(2) 0.2512(12) 1.000 0.036(5) . .
H93 H Uiso 0.7066(19) 0.705(2) 0.3313(13) 1.000 0.040(6) . .
H101 H Uiso 0.455(2) 0.630(2) 0.3164(13) 1.000 0.046(6) . .
H102 H Uiso 0.4549(17) 0.490(2) 0.3600(10) 1.000 0.025(5) . .
H103 H Uiso 0.528(2) 0.612(2) 0.3984(13) 1.000 0.046(6) . .
H111 H Uiso 0.6660(19) 0.360(2) 0.3551(12) 1.000 0.035(5) . .
H112 H Uiso 0.7240(18) 0.482(2) 0.3964(13) 1.000 0.035(5) . .
H113 H Uiso 0.778(2) 0.432(2) 0.3178(12) 1.000 0.037(5) . .
H121 H Uiso 0.449(2) -0.075(3) 0.3618(15) 1.000 0.056(7) . .
H122 H Uiso 0.411(2) -0.040(2) 0.2859(14) 1.000 0.040(7) . .
H123 H Uiso 0.535(2) -0.025(2) 0.3046(14) 1.000 0.052(7) . .
H131 H Uiso 0.632(2) 0.159(2) 0.4232(15) 1.000 0.045(7) . .
H132 H Uiso 0.575(2) 0.251(3) 0.4690(14) 1.000 0.047(7) . .
H133 H Uiso 0.556(2) 0.118(3) 0.4807(15) 1.000 0.051(7) . .
H141 H Uiso 0.2533(19) -0.004(2) 0.4444(12) 1.000 0.042(6) . .
H151 H Uiso 0.340(2) 0.179(2) 0.5307(15) 1.000 0.052(7) . .
H161 H Uiso 0.320(2) 0.390(3) 0.4539(15) 1.000 0.059(7) . .
H171 H Uiso 0.222(3) 0.338(3) 0.3314(19) 1.000 0.083(10) . .
H181 H Uiso 0.181(2) 0.096(3) 0.3218(16) 1.000 0.065(8) . .

loop_
_atom_type_symbol
_atom_type_description
_atom_type_scat_dispersion_real
_atom_type_scat_dispersion_imag
_atom_type_scat_source
Ti Ti 0.2776 0.4457 'International Tables Vol C Tables 4.2.6.8 and 6.1.1.4'
N N 0.0061 0.0033 'International Tables Vol C Tables 4.2.6.8 and 6.1.1.4'
H H 0.0000 0.0000 'International Tables Vol C Tables 4.2.6.8 and 6.1.1.4'
C C 0.0033 0.0016 'International Tables Vol C Tables 4.2.6.8 and 6.1.1.4'

loop_
_geom_angle_atom_site_label_1
_geom_angle_atom_site_label_2
_geom_angle_atom_site_label_3
_geom_angle
_geom_angle_site_symmetry_1
_geom_angle_site_symmetry_2
_geom_angle_site_symmetry_3
_geom_angle_publ_flag
N1 Ti C12 103.63(7) . . . yes
N1 Ti C13 104.73(7) . . . yes
N1 Ti C14 147.92(6) . . . yes
N1 Ti C15 141.77(7) . . . yes
N1 Ti C16 108.31(7) . . . yes
N1 Ti C17 94.71(8) . . . yes
N1 Ti C18 114.47(7) . . . yes
C12 Ti C13 95.92(8) . . . yes
C12 Ti C14 85.89(8) . . . yes
C12 Ti C15 112.93(8) . . . yes
C12 Ti C16 141.71(8) . . . yes
C12 Ti C17 124.11(9) . . . yes
C12 Ti C18 91.48(9) . . . yes
C13 Ti C14 104.63(7) . . . yes
C13 Ti C15 82.79(7) . . . yes
C13 Ti C16 95.85(8) . . . yes
C13 Ti C17 129.72(8) . . . yes
C13 Ti C18 137.04(8) . . . yes
C14 Ti C15 33.15(7) . . . yes
C14 Ti C16 55.88(7) . . . yes
C14 Ti C17 56.03(8) . . . yes
C14 Ti C18 33.76(7) . . . yes
C15 Ti C16 33.63(7) . . . yes
C15 Ti C17 55.74(8) . . . yes
C15 Ti C18 55.62(7) . . . yes
C16 Ti C17 33.89(8) . . . yes
C16 Ti C18 56.30(8) . . . yes
C17 Ti C18 33.99(10) . . . yes
Ti N1 C1 175.96(12) . . . yes
C1 N2 C2 108.80(13) . . . yes
C1 N2 C4 126.13(12) . . . yes
C2 N2 C4 124.97(12) . . . yes
C1 N3 C3 109.02(13) . . . yes
C1 N3 C8 125.90(13) . . . yes
C3 N3 C8 125.07(13) . . . yes
N1 C1 N2 127.45(14) . . . yes
N1 C1 N3 127.12(14) . . . yes
N2 C1 N3 105.39(13) . . . yes
N2 C2 C3 108.54(15) . . . yes
N3 C3 C2 108.17(15) . . . yes
N2 C4 C5 108.78(13) . . . yes
N2 C4 C6 109.79(13) . . . yes
N2 C4 C7 108.43(13) . . . yes
C5 C4 C6 108.77(14) . . . no
C5 C4 C7 109.29(14) . . . no
C6 C4 C7 111.74(14) . . . no
N3 C8 C9 109.34(14) . . . yes
N3 C8 C10 108.50(13) . . . yes
N3 C8 C11 108.57(13) . . . yes
C9 C8 C10 108.60(14) . . . no
C9 C8 C11 109.68(14) . . . no
C10 C8 C11 112.11(15) . . . no
Ti C14 C15 73.45(11) . . . yes
Ti C14 C18 71.76(12) . . . yes
C15 C14 C18 107.7(2) . . . no
Ti C15 C14 73.40(11) . . . yes
Ti C15 C16 71.86(12) . . . yes
C14 C15 C16 108.68(18) . . . no
Ti C16 C15 74.51(12) . . . yes
Ti C16 C17 72.63(14) . . . yes
C15 C16 C17 107.6(2) . . . no
Ti C17 C16 73.48(13) . . . yes
Ti C17 C18 73.37(14) . . . yes
C16 C17 C18 108.2(2) . . . no
Ti C18 C14 74.49(11) . . . yes
Ti C18 C17 72.64(13) . . . yes
C14 C18 C17 107.9(2) . . . no
N2 C2 H21 123.2(12) . . . no
C3 C2 H21 128.3(12) . . . no
N3 C3 H31 122.8(11) . . . no
C2 C3 H31 129.0(11) . . . no
C4 C5 H51 107.6(12) . . . no
C4 C5 H52 111.4(12) . . . no
C4 C5 H53 112.0(11) . . . no
H51 C5 H52 108.5(17) . . . no
H51 C5 H53 107.4(17) . . . no
H52 C5 H53 109.8(17) . . . no
C4 C6 H61 111.7(13) . . . no
C4 C6 H62 108.3(13) . . . no
C4 C6 H63 112.1(14) . . . no
H61 C6 H62 108.2(17) . . . no
H61 C6 H63 108.0(18) . . . no
H62 C6 H63 108.4(19) . . . no
C4 C7 H71 111.5(12) . . . no
C4 C7 H72 110.9(12) . . . no
C4 C7 H73 107.8(12) . . . no
H71 C7 H72 108.8(17) . . . no
H71 C7 H73 108.4(17) . . . no
H72 C7 H73 109.3(17) . . . no
C8 C9 H91 111.3(11) . . . no
C8 C9 H92 110.3(12) . . . no
C8 C9 H93 106.7(12) . . . no
H91 C9 H92 110.9(17) . . . no
H91 C9 H93 109.0(17) . . . no
H92 C9 H93 108.5(17) . . . no
C8 C10 H101 107.8(13) . . . no
C8 C10 H102 112.5(11) . . . no
C8 C10 H103 110.0(13) . . . no
H101 C10 H102 107.8(17) . . . no
H101 C10 H103 108.4(17) . . . no
H102 C10 H103 110.2(16) . . . no
C8 C11 H111 110.6(13) . . . no
C8 C11 H112 109.8(12) . . . no
C8 C11 H113 111.2(12) . . . no
H111 C11 H112 108.6(17) . . . no
H111 C11 H113 109.9(18) . . . no
H112 C11 H113 106.6(17) . . . no
Ti C12 H121 107.5(19) . . . no
Ti C12 H122 108.3(15) . . . no
Ti C12 H123 104.3(13) . . . no
H121 C12 H122 114(2) . . . no
H121 C12 H123 111(2) . . . no
H122 C12 H123 112(2) . . . no
Ti C13 H131 104.5(17) . . . no
Ti C13 H132 108.8(16) . . . no
Ti C13 H133 105.7(16) . . . no
H131 C13 H132 114(2) . . . no
H131 C13 H133 110(2) . . . no
H132 C13 H133 113(3) . . . no
Ti C14 H141 118.3(13) . . . no
C15 C14 H141 127.1(12) . . . no
C18 C14 H141 125.1(12) . . . no
Ti C15 H151 118.0(13) . . . no
C14 C15 H151 126.8(12) . . . no
C16 C15 H151 124.4(12) . . . no
Ti C16 H161 115.2(14) . . . no
C15 C16 H161 126.2(15) . . . no
C17 C16 H161 126.1(15) . . . no
Ti C17 H171 115(2) . . . no
C16 C17 H171 120(2) . . . no
C18 C17 H171 132(2) . . . no
Ti C18 H181 117.2(15) . . . no
C14 C18 H181 123(2) . . . no
C17 C18 H181 129(2) . . . no

loop_
_geom_bond_atom_site_label_1
_geom_bond_atom_site_label_2
_geom_bond_distance
_geom_bond_site_symmetry_1
_geom_bond_site_symmetry_2
_geom_bond_publ_flag
Ti N1 1.8049(14) . . yes
Ti C12 2.1609(19) . . yes
Ti C13 2.161(2) . . yes
Ti C14 2.427(2) . . yes
Ti C15 2.4276(19) . . yes
Ti C16 2.394(2) . . yes
Ti C17 2.383(2) . . yes
Ti C18 2.392(2) . . yes
N1 C1 1.310(2) . . yes
N2 C1 1.3887(19) . . yes
N2 C2 1.387(2) . . yes
N2 C4 1.497(2) . . yes
N3 C1 1.386(2) . . yes
N3 C3 1.388(2) . . yes
N3 C8 1.495(2) . . yes
C2 C3 1.333(2) . . no
C4 C5 1.531(2) . . no
C4 C6 1.522(2) . . no
C4 C7 1.524(2) . . no
C8 C9 1.532(2) . . no
C8 C10 1.527(2) . . no
C8 C11 1.520(2) . . no
C14 C15 1.385(3) . . no
C14 C18 1.400(3) . . no
C15 C16 1.395(3) . . no
C16 C17 1.392(3) . . no
C17 C18 1.396(4) . . no
C2 H21 0.94(2) . . no
C3 H31 0.929(19) . . no
C5 H51 0.97(2) . . no
C5 H52 0.98(2) . . no
C5 H53 0.96(2) . . no
C6 H61 0.94(2) . . no
C6 H62 0.93(2) . . no
C6 H63 0.93(2) . . no
C7 H71 0.93(2) . . no
C7 H72 0.98(2) . . no
C7 H73 1.00(2) . . no
C9 H91 0.93(2) . . no
C9 H92 0.97(2) . . no
C9 H93 0.99(2) . . no
C10 H101 0.99(2) . . no
C10 H102 0.98(2) . . no
C10 H103 0.98(2) . . no
C11 H111 0.96(2) . . no
C11 H112 0.96(2) . . no
C11 H113 0.96(2) . . no
C12 H121 0.85(3) . . no
C12 H122 0.80(2) . . no
C12 H123 0.90(2) . . no
C13 H131 0.81(2) . . no
C13 H132 0.82(3) . . no
C13 H133 0.83(3) . . no
C14 H141 0.95(2) . . no
C15 H151 0.97(2) . . no
C16 H161 0.96(3) . . no
C17 H171 0.83(3) . . no
C18 H181 0.88(3) . . no
